data_4025521
loop_
_publ_author_name
'Bangben Yao'
'Yuhong Zhang'
'Yong Li'

_publ_section_title
;
 Copper-Catalyzed Coupling Reaction of C-OMe Bonds Adjacent to a Nitrogen
 Atom with Terminal Alkynes
;
_journal_name_full 'Journal of Organic Chemistry'
_journal_page_first 4554
_journal_page_last 4561
_journal_paper_doi 10.1021/jo1007898
_journal_volume 75
_journal_year 2010
_chemical_formula_moiety 'C25 H23 N O4'
_chemical_formula_sum 'C25 H23 N O4'
_chemical_formula_weight 401.44
_chemical_name_systematic
;
 ?
;
_space_group_IT_number 2
_symmetry_cell_setting triclinic
_symmetry_space_group_name_Hall '-P 1'
_symmetry_space_group_name_H-M 'P -1'
_atom_sites_solution_hydrogens geom
_atom_sites_solution_primary direct
_atom_sites_solution_secondary difmap
_audit_creation_method SHELXL-97
_cell_angle_alpha 80.8660(15)
_cell_angle_beta 87.4443(18)
_cell_angle_gamma 71.5581(14)
_cell_formula_units_Z 2
_cell_length_a 7.8193(4)
_cell_length_b 8.5267(5)
_cell_length_c 17.8337(11)
_cell_measurement_reflns_used 6013
_cell_measurement_temperature 296(1)
_cell_measurement_theta_max 27.4
_cell_measurement_theta_min 3.1
_cell_volume 1113.64(11)
_computing_cell_refinement 'PROCESS-AUTO  (Rigaku,2006)'
_computing_data_collection 'PROCESS-AUTO  (Rigaku,2006)'
_computing_data_reduction 'CrystalStructure (Rigaku,2007)'
_computing_molecular_graphics 'Ortep3 for windows (Farrugia,1997)'
_computing_publication_material 'WinGX (Farrugia, 1999)'
_computing_structure_refinement 'SHELXL-97 (Sheldrick, 2008)'
_computing_structure_solution 'SHELXS-97 (Sheldrick, 2008)'
_diffrn_ambient_temperature 296(1)
_diffrn_detector_area_resol_mean 10.00
_diffrn_measured_fraction_theta_full 0.989
_diffrn_measured_fraction_theta_max 0.989
_diffrn_measurement_device_type 'Rigaku RAXIS-RAPID'
_diffrn_measurement_method \w
_diffrn_radiation_monochromator graphite
_diffrn_radiation_source 'rolling anode'
_diffrn_radiation_type MoK\a
_diffrn_radiation_wavelength 0.71073
_diffrn_reflns_av_R_equivalents 0.0292
_diffrn_reflns_av_sigmaI/netI 0.0414
_diffrn_reflns_limit_h_max 10
_diffrn_reflns_limit_h_min -10
_diffrn_reflns_limit_k_max 9
_diffrn_reflns_limit_k_min -11
_diffrn_reflns_limit_l_max 23
_diffrn_reflns_limit_l_min -23
_diffrn_reflns_number 11038
_diffrn_reflns_theta_full 27.45
_diffrn_reflns_theta_max 27.45
_diffrn_reflns_theta_min 3.11
_exptl_absorpt_coefficient_mu 0.081
_exptl_absorpt_correction_T_max 0.9769
_exptl_absorpt_correction_T_min 0.9737
_exptl_absorpt_correction_type multi-scan
_exptl_absorpt_process_details 'Higashi, T. (1995)'
_exptl_crystal_colour colorless
_exptl_crystal_density_diffrn 1.197
_exptl_crystal_density_method 'not measured'
_exptl_crystal_description block
_exptl_crystal_F_000 424
_exptl_crystal_size_max 0.33
_exptl_crystal_size_mid 0.30
_exptl_crystal_size_min 0.29
_refine_diff_density_max 0.235
_refine_diff_density_min -0.326
_refine_diff_density_rms 0.055
_refine_ls_extinction_coef 0.0479(19)
_refine_ls_extinction_expression Fc^*^=kFc[1+0.001xFc^2^\l^3^/sin(2\q)]^-1/4^
_refine_ls_extinction_method SHELXL
_refine_ls_goodness_of_fit_ref 1.001
_refine_ls_hydrogen_treatment constr
_refine_ls_matrix_type full
_refine_ls_number_parameters 276
_refine_ls_number_reflns 5020
_refine_ls_number_restraints 0
_refine_ls_restrained_S_all 1.001
_refine_ls_R_factor_all 0.1270
_refine_ls_R_factor_gt 0.0479
_refine_ls_shift/su_max 0.000
_refine_ls_shift/su_mean 0.000
_refine_ls_structure_factor_coef Fsqd
_refine_ls_weighting_details 'calc w=1/[\s^2^(Fo^2^)+(0.0320P)^2^+0.9100P] where P=(Fo^2^+2Fc^2^)/3'
_refine_ls_weighting_scheme calc
_refine_ls_wR_factor_gt 0.0988
_refine_ls_wR_factor_ref 0.1539
_reflns_number_gt 2481
_reflns_number_total 5020
_reflns_threshold_expression >2sigma(I)
_cod_data_source_file jo1007898_si_002.cif
_cod_data_source_block y0961
_cod_database_code 4025521

loop_
_symmetry_equiv_pos_as_xyz
'x, y, z'
'-x, -y, -z'

loop_
_atom_site_label
_atom_site_type_symbol
_atom_site_fract_x
_atom_site_fract_y
_atom_site_fract_z
_atom_site_U_iso_or_equiv
_atom_site_adp_type
_atom_site_occupancy
_atom_site_symmetry_multiplicity
_atom_site_calc_flag
_atom_site_refinement_flags
_atom_site_disorder_assembly
_atom_site_disorder_group
O1 O 0.66763(19) 0.61771(16) 0.26305(9) 0.0605(4) Uani 1 1 d . . .
O3 O 0.7072(2) 0.4996(2) 0.02138(9) 0.0729(5) Uani 1 1 d . . .
O2 O 0.91625(19) 0.39652(19) 0.28590(10) 0.0686(5) Uani 1 1 d . . .
O4 O 0.8337(2) 0.5783(2) 0.11287(10) 0.0821(5) Uani 1 1 d . . .
N1 N 0.4594(2) 0.3658(2) 0.32250(10) 0.0548(5) Uani 1 1 d . . .
C20 C 0.6724(2) 0.3710(2) 0.22000(11) 0.0431(5) Uani 1 1 d . . .
C23 C 0.6693(3) 0.3847(2) 0.14494(12) 0.0513(5) Uani 1 1 d . . .
H23 H 0.6149 0.3197 0.1235 0.062 Uiso 1 1 calc R . .
C1 C 0.5844(3) 0.2581(2) 0.27302(11) 0.0460(5) Uani 1 1 d . . .
C21 C 0.7673(3) 0.4617(2) 0.25921(12) 0.0490(5) Uani 1 1 d . . .
C12 C 0.4935(3) 0.1712(2) 0.23001(12) 0.0506(5) Uani 1 1 d . . .
C4 C 0.7301(3) 0.1306(2) 0.32009(12) 0.0505(5) Uani 1 1 d . . .
C24 C 0.7473(3) 0.4972(3) 0.09368(12) 0.0558(6) Uani 1 1 d . . .
C3 C 0.3128(3) 0.4968(3) 0.27857(15) 0.0694(7) Uani 1 1 d . . .
H3A H 0.2435 0.4458 0.2532 0.083 Uiso 1 1 calc R . .
H3B H 0.3632 0.5645 0.2416 0.083 Uiso 1 1 calc R . .
H3C H 0.2363 0.5658 0.3122 0.083 Uiso 1 1 calc R . .
C22 C 0.7540(4) 0.7159(3) 0.29655(17) 0.0876(9) Uani 1 1 d . . .
H22A H 0.7975 0.6601 0.3464 0.105 Uiso 1 1 calc R . .
H22B H 0.6688 0.8237 0.3002 0.105 Uiso 1 1 calc R . .
H22C H 0.8533 0.7293 0.2654 0.105 Uiso 1 1 calc R . .
C2 C 0.3824(4) 0.2703(3) 0.38265(15) 0.0805(8) Uani 1 1 d . . .
H2A H 0.3076 0.2198 0.3603 0.097 Uiso 1 1 calc R . .
H2B H 0.3113 0.3440 0.4158 0.097 Uiso 1 1 calc R . .
H2C H 0.4780 0.1846 0.4112 0.097 Uiso 1 1 calc R . .
C25 C 0.7595(4) 0.6179(4) -0.03481(15) 0.0945(10) Uani 1 1 d . . .
H25A H 0.6759 0.7279 -0.0342 0.113 Uiso 1 1 calc R . .
H25B H 0.7588 0.5869 -0.0842 0.113 Uiso 1 1 calc R . .
H25C H 0.8784 0.6175 -0.0233 0.113 Uiso 1 1 calc R . .
C13 C 0.4112(3) 0.1009(2) 0.20005(12) 0.0513(5) Uani 1 1 d . . .
C14 C 0.3115(3) 0.0189(2) 0.16335(11) 0.0489(5) Uani 1 1 d . . .
C19 C 0.1280(3) 0.0553(3) 0.17455(14) 0.0647(6) Uani 1 1 d . . .
H19 H 0.0690 0.1335 0.2057 0.078 Uiso 1 1 calc R . .
C6 C 0.9890(3) -0.0933(2) 0.40429(12) 0.0519(5) Uani 1 1 d . . .
C15 C 0.3967(3) -0.0982(3) 0.11707(14) 0.0680(7) Uani 1 1 d . . .
H15 H 0.5204 -0.1247 0.1094 0.082 Uiso 1 1 calc R . .
C5 C 0.8494(3) 0.0280(2) 0.35705(12) 0.0524(5) Uani 1 1 d . . .
C17 C 0.1173(4) -0.1391(3) 0.09376(17) 0.0852(8) Uani 1 1 d . . .
H17 H 0.0518 -0.1922 0.0705 0.102 Uiso 1 1 calc R . .
C16 C 0.2987(4) -0.1759(3) 0.08223(16) 0.0822(8) Uani 1 1 d . . .
H16 H 0.3564 -0.2537 0.0507 0.099 Uiso 1 1 calc R . .
C18 C 0.0321(3) -0.0238(3) 0.13978(17) 0.0827(8) Uani 1 1 d . . .
H18 H -0.0914 0.0013 0.1476 0.099 Uiso 1 1 calc R . .
C11 C 1.1684(4) -0.1201(4) 0.38756(15) 0.0832(9) Uani 1 1 d . . .
H11 H 1.2016 -0.0615 0.3438 0.100 Uiso 1 1 calc R . .
C7 C 0.9450(3) -0.1834(3) 0.46901(13) 0.0708(7) Uani 1 1 d . . .
H7 H 0.8244 -0.1677 0.4810 0.085 Uiso 1 1 calc R . .
C8 C 1.0772(4) -0.2967(3) 0.51642(15) 0.0827(8) Uani 1 1 d . . .
H8 H 1.0450 -0.3567 0.5599 0.099 Uiso 1 1 calc R . .
C9 C 1.2530(4) -0.3211(3) 0.49998(16) 0.0851(9) Uani 1 1 d . . .
H9 H 1.3417 -0.3967 0.5323 0.102 Uiso 1 1 calc R . .
C10 C 1.2998(4) -0.2342(4) 0.43576(19) 0.1025(11) Uani 1 1 d . . .
H10 H 1.4210 -0.2517 0.4242 0.123 Uiso 1 1 calc R . .

loop_
_atom_site_aniso_label
_atom_site_aniso_U_11
_atom_site_aniso_U_22
_atom_site_aniso_U_33
_atom_site_aniso_U_23
_atom_site_aniso_U_13
_atom_site_aniso_U_12
O1 0.0659(8) 0.0457(7) 0.0769(10) -0.0174(7) -0.0069(8) -0.0226(7)
O3 0.0806(10) 0.0907(11) 0.0482(9) 0.0036(8) -0.0032(8) -0.0344(9)
O2 0.0549(8) 0.0639(9) 0.0913(11) -0.0055(8) -0.0205(8) -0.0247(7)
O4 0.0975(11) 0.1016(11) 0.0681(11) -0.0077(9) 0.0095(9) -0.0643(10)
N1 0.0548(9) 0.0572(9) 0.0561(10) -0.0108(8) 0.0073(8) -0.0225(8)
C20 0.0422(9) 0.0389(9) 0.0484(10) -0.0055(8) -0.0026(8) -0.0134(8)
C23 0.0553(11) 0.0490(10) 0.0525(12) -0.0068(9) -0.0016(9) -0.0205(9)
C1 0.0493(10) 0.0450(9) 0.0474(11) -0.0056(8) -0.0037(9) -0.0200(8)
C21 0.0509(10) 0.0467(10) 0.0540(12) -0.0075(9) -0.0026(9) -0.0215(9)
C12 0.0547(11) 0.0451(10) 0.0542(12) -0.0019(9) -0.0073(9) -0.0204(9)
C4 0.0585(11) 0.0475(10) 0.0516(11) -0.0068(9) -0.0050(9) -0.0249(9)
C24 0.0546(12) 0.0587(12) 0.0537(12) -0.0058(10) 0.0037(10) -0.0187(10)
C3 0.0503(12) 0.0659(13) 0.0896(17) -0.0162(13) 0.0030(12) -0.0131(11)
C22 0.1081(19) 0.0621(13) 0.109(2) -0.0237(14) -0.0171(17) -0.0422(13)
C2 0.0897(16) 0.0936(17) 0.0708(16) -0.0135(13) 0.0249(14) -0.0494(14)
C25 0.0883(18) 0.120(2) 0.0613(15) 0.0289(15) 0.0026(14) -0.0336(17)
C13 0.0550(11) 0.0476(10) 0.0545(12) -0.0040(9) -0.0062(9) -0.0218(9)
C14 0.0550(11) 0.0452(10) 0.0507(11) -0.0043(9) -0.0079(9) -0.0218(9)
C19 0.0587(12) 0.0697(13) 0.0743(15) -0.0233(11) -0.0002(11) -0.0262(11)
C6 0.0602(12) 0.0470(10) 0.0498(11) -0.0082(9) -0.0073(9) -0.0173(9)
C15 0.0586(13) 0.0673(13) 0.0834(16) -0.0281(12) -0.0030(12) -0.0186(11)
C5 0.0627(12) 0.0453(10) 0.0534(12) -0.0048(9) -0.0077(10) -0.0229(9)
C17 0.0811(15) 0.0800(15) 0.109(2) -0.0307(15) -0.0251(15) -0.0345(13)
C16 0.0826(17) 0.0752(14) 0.0968(18) -0.0431(14) -0.0110(15) -0.0200(13)
C18 0.0588(13) 0.0911(16) 0.112(2) -0.0315(16) -0.0082(14) -0.0340(13)
C11 0.0699(16) 0.0970(19) 0.0709(17) 0.0089(15) -0.0019(13) -0.0198(15)
C7 0.0697(14) 0.0767(15) 0.0594(14) 0.0105(12) -0.0067(12) -0.0229(12)
C8 0.0924(18) 0.0791(17) 0.0646(15) 0.0148(13) -0.0162(14) -0.0203(15)
C9 0.0867(18) 0.0781(17) 0.0747(17) -0.0060(14) -0.0224(15) -0.0032(15)
C10 0.0621(16) 0.125(3) 0.101(2) -0.002(2) -0.0074(16) -0.0073(17)

loop_
_atom_type_symbol
_atom_type_description
_atom_type_scat_dispersion_real
_atom_type_scat_dispersion_imag
_atom_type_scat_source
C C 0.0033 0.0016 'International Tables Vol C Tables 4.2.6.8 and 6.1.1.4'
H H 0.0000 0.0000 'International Tables Vol C Tables 4.2.6.8 and 6.1.1.4'
N N 0.0061 0.0033 'International Tables Vol C Tables 4.2.6.8 and 6.1.1.4'
O O 0.0106 0.0060 'International Tables Vol C Tables 4.2.6.8 and 6.1.1.4'

loop_
_geom_angle_atom_site_label_1
_geom_angle_atom_site_label_2
_geom_angle_atom_site_label_3
_geom_angle
_geom_angle_site_symmetry_1
_geom_angle_site_symmetry_3
_geom_angle_publ_flag
C21 O1 C22 115.61(17) . . ?
C24 O3 C25 116.7(2) . . ?
C2 N1 C3 109.48(18) . . ?
C2 N1 C1 112.66(17) . . ?
C3 N1 C1 111.77(17) . . ?
C23 C20 C21 121.75(18) . . ?
C23 C20 C1 123.20(18) . . ?
C21 C20 C1 115.03(16) . . ?
C20 C23 C24 123.5(2) . . ?
C20 C23 H23 118.2 . . ?
C24 C23 H23 118.2 . . ?
N1 C1 C4 109.33(16) . . ?
N1 C1 C12 112.75(16) . . ?
C4 C1 C12 108.61(16) . . ?
N1 C1 C20 106.72(15) . . ?
C4 C1 C20 107.29(16) . . ?
C12 C1 C20 111.97(16) . . ?
O2 C21 O1 124.72(19) . . ?
O2 C21 C20 122.77(18) . . ?
O1 C21 C20 112.48(16) . . ?
C13 C12 C1 174.9(2) . . ?
C5 C4 C1 178.9(2) . . ?
O4 C24 O3 123.5(2) . . ?
O4 C24 C23 125.8(2) . . ?
O3 C24 C23 110.7(2) . . ?
N1 C3 H3A 109.5 . . ?
N1 C3 H3B 109.5 . . ?
H3A C3 H3B 109.5 . . ?
N1 C3 H3C 109.5 . . ?
H3A C3 H3C 109.5 . . ?
H3B C3 H3C 109.5 . . ?
O1 C22 H22A 109.5 . . ?
O1 C22 H22B 109.5 . . ?
H22A C22 H22B 109.5 . . ?
O1 C22 H22C 109.5 . . ?
H22A C22 H22C 109.5 . . ?
H22B C22 H22C 109.5 . . ?
N1 C2 H2A 109.5 . . ?
N1 C2 H2B 109.5 . . ?
H2A C2 H2B 109.5 . . ?
N1 C2 H2C 109.5 . . ?
H2A C2 H2C 109.5 . . ?
H2B C2 H2C 109.5 . . ?
O3 C25 H25A 109.5 . . ?
O3 C25 H25B 109.5 . . ?
H25A C25 H25B 109.5 . . ?
O3 C25 H25C 109.5 . . ?
H25A C25 H25C 109.5 . . ?
H25B C25 H25C 109.5 . . ?
C12 C13 C14 179.1(2) . . ?
C15 C14 C19 119.0(2) . . ?
C15 C14 C13 121.0(2) . . ?
C19 C14 C13 120.06(19) . . ?
C18 C19 C14 120.2(2) . . ?
C18 C19 H19 119.9 . . ?
C14 C19 H19 119.9 . . ?
C11 C6 C7 118.3(2) . . ?
C11 C6 C5 121.6(2) . . ?
C7 C6 C5 120.1(2) . . ?
C16 C15 C14 120.2(2) . . ?
C16 C15 H15 119.9 . . ?
C14 C15 H15 119.9 . . ?
C4 C5 C6 177.6(2) . . ?
C16 C17 C18 119.8(2) . . ?
C16 C17 H17 120.1 . . ?
C18 C17 H17 120.1 . . ?
C17 C16 C15 120.3(2) . . ?
C17 C16 H16 119.8 . . ?
C15 C16 H16 119.8 . . ?
C19 C18 C17 120.5(2) . . ?
C19 C18 H18 119.7 . . ?
C17 C18 H18 119.7 . . ?
C6 C11 C10 120.1(3) . . ?
C6 C11 H11 119.9 . . ?
C10 C11 H11 119.9 . . ?
C6 C7 C8 121.0(2) . . ?
C6 C7 H7 119.5 . . ?
C8 C7 H7 119.5 . . ?
C9 C8 C7 120.3(3) . . ?
C9 C8 H8 119.8 . . ?
C7 C8 H8 119.8 . . ?
C8 C9 C10 119.7(3) . . ?
C8 C9 H9 120.1 . . ?
C10 C9 H9 120.1 . . ?
C9 C10 C11 120.5(3) . . ?
C9 C10 H10 119.7 . . ?
C11 C10 H10 119.7 . . ?

loop_
_geom_bond_atom_site_label_1
_geom_bond_atom_site_label_2
_geom_bond_distance
_geom_bond_site_symmetry_2
_geom_bond_publ_flag
O1 C21 1.323(2) . ?
O1 C22 1.437(3) . ?
O3 C24 1.336(3) . ?
O3 C25 1.446(3) . ?
O2 C21 1.203(2) . ?
O4 C24 1.201(3) . ?
N1 C2 1.467(3) . ?
N1 C3 1.472(3) . ?
N1 C1 1.480(3) . ?
C20 C23 1.326(3) . ?
C20 C21 1.490(3) . ?
C20 C1 1.538(3) . ?
C23 C24 1.473(3) . ?
C23 H23 0.9300 . ?
C1 C4 1.482(3) . ?
C1 C12 1.485(3) . ?
C12 C13 1.198(3) . ?
C4 C5 1.193(3) . ?
C3 H3A 0.9600 . ?
C3 H3B 0.9600 . ?
C3 H3C 0.9600 . ?
C22 H22A 0.9600 . ?
C22 H22B 0.9600 . ?
C22 H22C 0.9600 . ?
C2 H2A 0.9600 . ?
C2 H2B 0.9600 . ?
C2 H2C 0.9600 . ?
C25 H25A 0.9600 . ?
C25 H25B 0.9600 . ?
C25 H25C 0.9600 . ?
C13 C14 1.435(3) . ?
C14 C15 1.384(3) . ?
C14 C19 1.381(3) . ?
C19 C18 1.376(3) . ?
C19 H19 0.9300 . ?
C6 C11 1.375(3) . ?
C6 C7 1.375(3) . ?
C6 C5 1.436(3) . ?
C15 C16 1.381(3) . ?
C15 H15 0.9300 . ?
C17 C16 1.366(4) . ?
C17 C18 1.370(4) . ?
C17 H17 0.9300 . ?
C16 H16 0.9300 . ?
C18 H18 0.9300 . ?
C11 C10 1.387(4) . ?
C11 H11 0.9300 . ?
C7 C8 1.380(3) . ?
C7 H7 0.9300 . ?
C8 C9 1.349(4) . ?
C8 H8 0.9300 . ?
C9 C10 1.364(4) . ?
C9 H9 0.9300 . ?
C10 H10 0.9300 . ?

loop_
_geom_torsion_atom_site_label_1
_geom_torsion_atom_site_label_2
_geom_torsion_atom_site_label_3
_geom_torsion_atom_site_label_4
_geom_torsion
_geom_torsion_site_symmetry_1
_geom_torsion_site_symmetry_2
_geom_torsion_site_symmetry_3
_geom_torsion_site_symmetry_4
_geom_torsion_publ_flag
C21 C20 C23 C24 -4.1(3) . . . . ?
C1 C20 C23 C24 177.65(17) . . . . ?
C2 N1 C1 C4 -57.1(2) . . . . ?
C3 N1 C1 C4 179.16(17) . . . . ?
C2 N1 C1 C12 63.9(2) . . . . ?
C3 N1 C1 C12 -59.9(2) . . . . ?
C2 N1 C1 C20 -172.79(17) . . . . ?
C3 N1 C1 C20 63.4(2) . . . . ?
C23 C20 C1 N1 -125.17(19) . . . . ?
C21 C20 C1 N1 56.51(19) . . . . ?
C23 C20 C1 C4 117.7(2) . . . . ?
C21 C20 C1 C4 -60.6(2) . . . . ?
C23 C20 C1 C12 -1.4(3) . . . . ?
C21 C20 C1 C12 -179.66(15) . . . . ?
C22 O1 C21 O2 5.2(3) . . . . ?
C22 O1 C21 C20 -176.79(19) . . . . ?
C23 C20 C21 O2 -98.7(2) . . . . ?
C1 C20 C21 O2 79.7(3) . . . . ?
C23 C20 C21 O1 83.3(2) . . . . ?
C1 C20 C21 O1 -98.37(19) . . . . ?
N1 C1 C12 C13 -32(2) . . . . ?
C4 C1 C12 C13 89(2) . . . . ?
C20 C1 C12 C13 -152(2) . . . . ?
N1 C1 C4 C5 -145(12) . . . . ?
C12 C1 C4 C5 92(12) . . . . ?
C20 C1 C4 C5 -29(12) . . . . ?
C25 O3 C24 O4 -5.4(3) . . . . ?
C25 O3 C24 C23 173.88(19) . . . . ?
C20 C23 C24 O4 6.2(3) . . . . ?
C20 C23 C24 O3 -173.01(18) . . . . ?
C1 C12 C13 C14 109(16) . . . . ?
C12 C13 C14 C15 106(16) . . . . ?
C12 C13 C14 C19 -74(16) . . . . ?
C15 C14 C19 C18 -0.3(3) . . . . ?
C13 C14 C19 C18 -179.6(2) . . . . ?
C19 C14 C15 C16 0.6(3) . . . . ?
C13 C14 C15 C16 180.0(2) . . . . ?
C1 C4 C5 C6 154(10) . . . . ?
C11 C6 C5 C4 -139(6) . . . . ?
C7 C6 C5 C4 40(6) . . . . ?
C18 C17 C16 C15 0.4(4) . . . . ?
C14 C15 C16 C17 -0.7(4) . . . . ?
C14 C19 C18 C17 0.0(4) . . . . ?
C16 C17 C18 C19 0.0(4) . . . . ?
C7 C6 C11 C10 -0.7(4) . . . . ?
C5 C6 C11 C10 177.8(3) . . . . ?
C11 C6 C7 C8 0.6(4) . . . . ?
C5 C6 C7 C8 -177.9(2) . . . . ?
C6 C7 C8 C9 0.1(4) . . . . ?
C7 C8 C9 C10 -0.6(5) . . . . ?
C8 C9 C10 C11 0.6(5) . . . . ?
C6 C11 C10 C9 0.1(5) . . . . ?

loop_
_cod_related_entry_id
_cod_related_entry_database
_cod_related_entry_code
1 ChemSpider 30659233
